data_4504727
loop_
_publ_author_name
'Cunha-Silva, Luis'
'Westcott, Aleema'
'Whitford, Nina'
'Hardie, Michaele J.'

_publ_section_title
;
 Hydrogen-Bonded 3-D Network Structures of Lanthanide Aquo Ions and
 4,4&#x2018;-Bipyridine with Carbaborane Anions
;
_journal_issue 3
_journal_name_full 'Crystal Growth &amp; Design'
_journal_page_first 726
_journal_paper_doi 10.1021/cg050504e
_journal_volume 6
_journal_year 2006
_chemical_formula_sum 'C95 H189 Cl12 N19 O56.5 Yb4'
_chemical_formula_weight 3619.21
_chemical_name_systematic
; 
  octaaquoytterbium(III) chloride hydrate 4,4-bipyridine complex
;
_space_group_IT_number 2
_symmetry_cell_setting triclinic
_symmetry_space_group_name_Hall '-P 1'
_symmetry_space_group_name_H-M 'P -1'
_atom_sites_solution_hydrogens geom
_atom_sites_solution_primary direct
_atom_sites_solution_secondary difmap
_audit_creation_method SHELXL-97
_cell_angle_alpha 97.00
_cell_angle_beta 93.23
_cell_angle_gamma 93.91
_cell_formula_units_Z 2
_cell_length_a 14.1542(1)
_cell_length_b 14.8380(1)
_cell_length_c 37.0101(3)
_cell_measurement_temperature 150(2)
_cell_volume 7680.54(10)
_computing_structure_refinement 'SHELXL-97 (Sheldrick, 1997)'
_computing_structure_solution 'SHELXS-97 (Sheldrick, 1990)'
_diffrn_ambient_temperature 150(2)
_diffrn_measured_fraction_theta_full 0.966
_diffrn_measured_fraction_theta_max 0.966
_diffrn_measurement_device_type CCD
_diffrn_radiation_monochromator graphite
_diffrn_radiation_source 'fine-focus sealed tube'
_diffrn_radiation_type MoK\a
_diffrn_radiation_wavelength 0.71073
_diffrn_reflns_av_R_equivalents 0.0699
_diffrn_reflns_av_sigmaI/netI 0.0577
_diffrn_reflns_limit_h_max 18
_diffrn_reflns_limit_h_min -18
_diffrn_reflns_limit_k_max 19
_diffrn_reflns_limit_k_min -19
_diffrn_reflns_limit_l_max 48
_diffrn_reflns_limit_l_min -41
_diffrn_reflns_number 106323
_diffrn_reflns_theta_full 27.54
_diffrn_reflns_theta_max 27.54
_diffrn_reflns_theta_min 1.45
_exptl_absorpt_coefficient_mu 2.707
_exptl_absorpt_correction_T_max 0.7371
_exptl_absorpt_correction_T_min 0.4687
_exptl_absorpt_correction_type multi-scan
_exptl_crystal_colour yellow-orange
_exptl_crystal_density_diffrn 1.565
_exptl_crystal_density_method 'not measured'
_exptl_crystal_description needle
_exptl_crystal_F_000 3656
_exptl_crystal_size_max 0.33
_exptl_crystal_size_mid 0.28
_exptl_crystal_size_min 0.12
_refine_diff_density_max 2.634
_refine_diff_density_min -2.462
_refine_diff_density_rms 0.213
_refine_ls_extinction_method none
_refine_ls_goodness_of_fit_ref 1.024
_refine_ls_hydrogen_treatment mixed
_refine_ls_matrix_type fullcycle
_refine_ls_number_parameters 1734
_refine_ls_number_reflns 34265
_refine_ls_number_restraints 0
_refine_ls_restrained_S_all 1.024
_refine_ls_R_factor_all 0.0687
_refine_ls_R_factor_gt 0.0513
_refine_ls_shift/su_max 0.002
_refine_ls_shift/su_mean 0.001
_refine_ls_structure_factor_coef Fsqd
_refine_ls_weighting_details 'calc w=1/[\s^2^(Fo^2^)+(0.0864P)^2^+30.2621P] where P=(Fo^2^+2Fc^2^)/3'
_refine_ls_weighting_scheme calc
_refine_ls_wR_factor_gt 0.1435
_refine_ls_wR_factor_ref 0.1567
_reflns_number_gt 27238
_reflns_number_total 34265
_reflns_threshold_expression >2sigma(I)
_cod_data_source_file cg050504esi20051209_114101.cif
_cod_data_source_block c:
_cod_depositor_comments
;
The following automatic conversions were performed:

'_symmetry_cell_setting' value 'Triclinic' changed to 'triclinic'
according to /home/saulius/struct/CIF-dictionaries/cif_core.dic
dictionary named 'cif_core.dic' version 2.4.1 from
2010-06-29.

'_exptl_absorpt_correction_type' value 'multiscan'
changed to 'multi-scan' according to
/home/saulius/struct/CIF-dictionaries/cif_core.dic dictionary named
'cif_core.dic' version 2.4.1 from 2010-06-29.

Automatic conversion script
Id: cif_fix_values 1715 2011-07-08 13:25:40Z adriana 
;
_cod_original_cell_volume 7680.57(10)
_cod_original_sg_symbol_H-M P-1
_cod_original_formula_sum 'C95 H189 Cl12 N19 O56.50 Yb4'
_cod_database_code 4504727

loop_
_symmetry_equiv_pos_as_xyz
'x, y, z'
'-x, -y, -z'

loop_
_atom_site_label
_atom_site_type_symbol
_atom_site_fract_x
_atom_site_fract_y
_atom_site_fract_z
_atom_site_U_iso_or_equiv
_atom_site_adp_type
_atom_site_occupancy
_atom_site_symmetry_multiplicity
_atom_site_calc_flag
_atom_site_refinement_flags
_atom_site_disorder_assembly
_atom_site_disorder_group
Yb1 Yb -0.011778(17) -0.831901(15) 0.128417(7) 0.02447(7) Uani 1 1 d . . .
Yb2 Yb 0.475330(17) 0.093665(16) 0.130561(7) 0.02537(7) Uani 1 1 d . . .
Yb3 Yb 0.372191(17) 0.402703(15) 0.368608(7) 0.02435(7) Uani 1 1 d . . .
Yb4 Yb 0.853820(18) 0.393466(15) 0.381765(7) 0.02601(7) Uani 1 1 d . . .
Cl1 Cl -0.25642(13) -0.95437(14) 0.20973(7) 0.0576(5) Uani 1 1 d . . .
Cl2 Cl 0.06633(12) -0.93196(13) 0.24114(5) 0.0444(4) Uani 1 1 d . . .
Cl3 Cl 0.0298(3) -0.7500(3) 0.00072(10) 0.0424(8) Uani 0.50 1 d P A 1
Cl4 Cl 0.1908(2) -0.7870(3) 0.01986(10) 0.0449(8) Uani 0.50 1 d P B 2
Cl5 Cl 0.4051(2) 0.2050(2) 0.00944(9) 0.0347(8) Uani 0.50 1 d P C 1
Cl6 Cl 0.71882(12) 0.18725(12) 0.05372(5) 0.0425(4) Uani 1 1 d . . .
Cl7 Cl 0.26890(11) 0.23804(11) 0.20905(5) 0.0400(4) Uani 1 1 d . . .
Cl8 Cl 0.46702(12) -0.01209(11) 0.25303(4) 0.0379(3) Uani 1 1 d . . .
Cl9 Cl 0.3636(3) 0.1716(3) 0.27927(13) 0.0631(11) Uani 0.50 1 d P . .
Cl10 Cl 0.2615(3) -0.0015(3) 0.21690(13) 0.0638(11) Uani 0.50 1 d P . .
Cl11 Cl 0.73203(11) 0.47140(11) 0.26366(4) 0.0370(3) Uani 1 1 d . . .
Cl12 Cl 1.06871(10) 0.46195(10) 0.30067(4) 0.0333(3) Uani 1 1 d . . .
Cl13 Cl 0.14995(17) 0.30396(18) 0.44398(8) 0.0748(7) Uani 1 1 d . . .
Cl14 Cl 0.8912(3) 0.2850(3) 0.49980(10) 0.0496(9) Uani 0.50 1 d P D 2
Cl15 Cl 0.60571(12) 0.52908(14) 0.45595(5) 0.0475(4) Uani 1 1 d . . .
O1 O -0.0684(3) -0.8956(3) 0.17787(13) 0.0414(11) Uani 1 1 d . . .
O2 O 0.1090(3) -0.9169(3) 0.14994(12) 0.0392(11) Uani 1 1 d . . .
O3 O -0.1569(3) -0.9143(3) 0.10890(12) 0.0365(10) Uani 1 1 d . . .
O4 O 0.0242(3) -0.9404(3) 0.08239(11) 0.0310(9) Uani 1 1 d . . .
O5 O 0.0695(3) -0.7358(3) 0.17538(12) 0.0331(9) Uani 1 1 d . . .
O6 O -0.1217(3) -0.7318(3) 0.14917(12) 0.0325(9) Uani 1 1 d . . .
O7 O 0.1213(3) -0.7644(3) 0.10453(12) 0.0342(10) Uani 1 1 d . . .
O8 O -0.0688(3) -0.7588(3) 0.07965(11) 0.0324(9) Uani 1 1 d . . .
O9 O 0.5373(3) 0.0080(3) 0.17455(12) 0.0311(9) Uani 1 1 d . . .
O10 O 0.3455(3) 0.0231(3) 0.15330(12) 0.0323(9) Uani 1 1 d . . .
O11 O 0.5790(3) -0.0069(3) 0.10376(12) 0.0345(10) Uani 1 1 d . . .
O12 O 0.3876(3) 0.0048(3) 0.08253(12) 0.0329(9) Uani 1 1 d . . .
O13 O 0.4651(3) 0.1949(3) 0.18319(12) 0.0357(10) Uani 1 1 d . . .
O14 O 0.6259(3) 0.1700(3) 0.14705(12) 0.0345(10) Uani 1 1 d . . .
O15 O 0.3481(3) 0.1804(3) 0.11825(12) 0.0324(9) Uani 1 1 d . . .
O16 O 0.5160(3) 0.1725(3) 0.08322(12) 0.0368(10) Uani 1 1 d . . .
O17 O 0.3506(3) 0.3222(3) 0.41858(13) 0.0393(11) Uani 1 1 d . . .
O18 O 0.2668(3) 0.2783(3) 0.34979(12) 0.0323(9) Uani 1 1 d . . .
O19 O 0.5265(3) 0.3662(3) 0.39182(11) 0.0298(9) Uani 1 1 d . . .
O20 O 0.4420(3) 0.3213(3) 0.32157(12) 0.0328(9) Uani 1 1 d . . .
O21 O 0.2292(3) 0.4539(3) 0.38899(12) 0.0330(9) Uani 1 1 d . . .
O22 O 0.4099(3) 0.5203(3) 0.41598(12) 0.0343(10) Uani 1 1 d . . .
O23 O 0.2865(3) 0.4488(3) 0.31970(12) 0.0330(9) Uani 1 1 d . . .
O24 O 0.4743(3) 0.5114(3) 0.34757(12) 0.0318(9) Uani 1 1 d . . .
O25 O 0.7482(3) 0.2901(3) 0.40259(12) 0.0333(9) Uani 1 1 d . . .
O26 O 0.7970(3) 0.2830(3) 0.33295(12) 0.0337(10) Uani 1 1 d . . .
O27 O 0.9852(3) 0.3290(3) 0.35725(13) 0.0364(10) Uani 1 1 d . . .
O28 O 0.8732(3) 0.4787(3) 0.33319(11) 0.0310(9) Uani 1 1 d . . .
O29 O 0.9730(3) 0.5080(3) 0.39872(12) 0.0341(10) Uani 1 1 d . . .
O30 O 0.8045(3) 0.4743(3) 0.43419(12) 0.0383(10) Uani 1 1 d . . .
O31 O 0.7069(3) 0.4424(3) 0.36399(11) 0.0291(9) Uani 1 1 d . . .
O32 O 0.9420(3) 0.3396(3) 0.42855(13) 0.0382(10) Uani 1 1 d . . .
O33 O -0.2606(9) -1.0252(8) 0.0190(4) 0.064(3) Uani 0.50 1 d P . .
O34 O -0.0670(5) -1.0368(4) 0.02266(15) 0.0631(16) Uani 1 1 d . . .
O35 O -0.0200(7) -0.7488(7) 0.0113(3) 0.049(3) Uani 0.50 1 d P E 2
O36 O 0.2059(6) -0.8110(7) 0.0421(3) 0.041(2) Uani 0.50 1 d P F 1
O37 O -0.0593(4) -0.5675(4) 0.00993(17) 0.0603(15) Uani 1 1 d . . .
O38 O -0.1777(4) -0.6931(4) 0.22087(14) 0.0535(14) Uani 1 1 d . . .
O39 O 0.0017(4) -0.6013(3) 0.21903(13) 0.0458(12) Uani 1 1 d . . .
O40 O 0.1845(4) -0.1525(4) 0.02194(15) 0.0584(15) Uani 1 1 d . . .
O41 O 0.4917(9) 0.0560(9) -0.0261(3) 0.063(3) Uiso 0.50 1 d P G 2
O42 O 0.5280(7) 0.1189(6) -0.0235(3) 0.038(2) Uiso 0.50 1 d P H 1
O43 O 0.4115(7) 0.2261(7) 0.0261(3) 0.043(3) Uani 0.50 1 d P I 2
O44 O 0.6631(13) -0.0172(10) 0.0376(5) 0.100(5) Uani 0.50 1 d P . .
O45 O 0.2005(3) 0.0202(4) 0.05938(14) 0.0465(12) Uani 1 1 d . . .
O46 O 0.5904(3) 0.1696(3) 0.24174(13) 0.0390(11) Uani 1 1 d . . .
O47 O 0.3356(3) 0.4356(3) 0.25029(12) 0.0393(10) Uani 1 1 d . . .
O48 O 0.1312(4) 0.2571(3) 0.29199(15) 0.0559(14) Uani 1 1 d . . .
O49 O 0.5183(3) 0.5095(3) 0.27388(13) 0.0388(10) Uani 1 1 d . . .
O50 O 0.8755(5) 0.1837(5) 0.27115(16) 0.072(2) Uani 1 1 d . . .
O51 O 0.6248(3) 0.3093(3) 0.29777(12) 0.0354(10) Uani 1 1 d . . .
O52 O 0.1042(6) 0.5213(6) 0.4590(2) 0.034(2) Uani 0.50 1 d P J 2
O53 O 0.0762(6) 0.5839(7) 0.4827(2) 0.038(2) Uani 0.50 1 d P K 1
O54 O 0.3024(4) 0.5410(4) 0.47451(15) 0.0551(14) Uani 1 1 d . . .
O55 O 0.4683(5) 0.3236(4) 0.47960(17) 0.0723(19) Uani 1 1 d . . .
O56 O 0.6711(3) 0.2664(3) 0.47767(16) 0.0506(14) Uani 1 1 d . . .
O57 O 0.3445(12) 0.1471(11) 0.5040(4) 0.093(5) Uiso 0.50 1 d P . 1
O58 O 0.2176(16) 0.1201(15) 0.4972(6) 0.135(7) Uiso 0.50 1 d P L 2
O59 O 0.1364(11) 0.0185(10) 0.4987(4) 0.082(4) Uiso 0.50 1 d P M 1
O60 O 0.6510(11) -0.0455(11) 0.5002(4) 0.088(4) Uiso 0.50 1 d P . .
O61 O 0.9154(8) 0.5990(7) 0.4856(3) 0.049(2) Uiso 0.50 1 d P N 1
O62 O 0.8805(11) 0.6278(10) 0.4755(4) 0.077(4) Uiso 0.50 1 d P O 2
O63 O 1.4801(3) 0.6613(3) 0.24284(14) 0.0454(12) Uani 1 1 d . . .
O64 O 1.6012(4) 0.8170(4) 0.25517(17) 0.0570(14) Uani 1 1 d . . .
N1 N -0.1345(4) -1.5608(3) 0.13214(15) 0.0329(11) Uani 1 1 d . . .
N2 N -0.1702(4) -1.0955(4) 0.11098(17) 0.0402(13) Uani 1 1 d . . .
N3 N 0.1173(4) -0.5816(4) 0.11091(16) 0.0373(12) Uani 1 1 d . . .
N4 N 0.0950(4) -0.1019(3) 0.13099(15) 0.0334(11) Uani 1 1 d . . .
N5 N 0.3610(4) -0.6370(3) 0.12005(15) 0.0343(12) Uani 1 1 d . . .
N6 N 0.3429(4) -0.1568(3) 0.13369(15) 0.0322(11) Uani 1 1 d . . .
N7 N 0.2182(4) -0.3648(3) 0.38909(15) 0.0339(12) Uani 1 1 d . . .
N8 N 0.2564(4) 0.1048(3) 0.36740(17) 0.0392(13) Uani 1 1 d . . .
N9 N 0.7102(4) -0.3753(3) 0.36659(16) 0.0352(12) Uani 1 1 d . . .
N10 N 0.7496(4) 0.1070(3) 0.37983(17) 0.0379(13) Uani 1 1 d . . .
N11 N 0.9733(4) -0.3190(3) 0.38267(14) 0.0308(11) Uani 1 1 d . . .
N12 N 1.0065(4) 0.1520(3) 0.36496(16) 0.0356(12) Uani 1 1 d . . .
N13 N 0.6245(4) 0.3534(3) 0.14636(16) 0.0354(12) Uani 1 1 d . . .
N14 N 0.5937(4) 0.8183(4) 0.12217(17) 0.0388(13) Uani 1 1 d . . .
N15 N 0.4709(4) 0.6974(3) 0.36644(15) 0.0338(12) Uani 1 1 d . . .
N16 N 0.5161(4) 1.1807(3) 0.38772(16) 0.0358(12) Uani 1 1 d . . .
N17 N 1.2883(4) 0.7029(4) 0.25114(17) 0.0426(14) Uani 1 1 d . . .
N18 N 0.7978(4) 0.7898(4) 0.24848(17) 0.0446(14) Uani 1 1 d . . .
N19 N 0.7445(4) 0.4570(4) 0.00593(16) 0.0431(14) Uani 1 1 d . . .
C1 C -0.1530(5) -1.4994(4) 0.16016(18) 0.0358(14) Uani 1 1 d . . .
H1 H -0.1610 -1.5193 0.1833 0.043 Uiso 1 1 calc R . .
C2 C -0.1236(4) -1.5311(4) 0.09948(18) 0.0328(13) Uani 1 1 d . . .
H2 H -0.1100 -1.5737 0.0795 0.039 Uiso 1 1 calc R . .
C3 C -0.1312(4) -1.4418(4) 0.09398(17) 0.0302(13) Uani 1 1 d . . .
H4 H -0.1236 -1.4240 0.0705 0.036 Uiso 1 1 calc R . .
C4 C -0.1610(4) -1.4089(4) 0.15660(17) 0.0313(13) Uani 1 1 d . . .
H3 H -0.1740 -1.3678 0.1771 0.038 Uiso 1 1 calc R . .
C5 C -0.1500(4) -1.3772(4) 0.12306(18) 0.0304(13) Uani 1 1 d . . .
C6 C -0.1573(4) -1.2799(4) 0.11845(17) 0.0289(12) Uani 1 1 d . . .
C7 C -0.1903(4) -1.2521(4) 0.08574(18) 0.0355(14) Uani 1 1 d . . .
H6 H -0.2094 -1.2957 0.0652 0.043 Uiso 1 1 calc R . .
C8 C -0.1314(5) -1.2119(4) 0.14717(19) 0.0367(14) Uani 1 1 d . . .
H5 H -0.1088 -1.2276 0.1701 0.044 Uiso 1 1 calc R . .
C9 C -0.1948(5) -1.1601(4) 0.0834(2) 0.0390(15) Uani 1 1 d . . .
H8 H -0.2168 -1.1423 0.0608 0.047 Uiso 1 1 calc R . .
C10 C -0.1382(5) -1.1222(4) 0.1426(2) 0.0414(16) Uani 1 1 d . . .
H7 H -0.1195 -1.0770 0.1627 0.050 Uiso 1 1 calc R . .
C11 C 0.1037(5) -0.5344(4) 0.14322(19) 0.0363(14) Uani 1 1 d . . .
H9 H 0.0997 -0.5662 0.1639 0.044 Uiso 1 1 calc R . .
C12 C 0.1217(4) -0.5357(4) 0.08223(18) 0.0339(14) Uani 1 1 d . . .
H10 H 0.1304 -0.5685 0.0591 0.041 Uiso 1 1 calc R . .
C13 C 0.0953(4) -0.4410(4) 0.14774(18) 0.0327(13) Uani 1 1 d . . .
H11 H 0.0854 -0.4102 0.1711 0.039 Uiso 1 1 calc R . .
C14 C 0.1144(4) -0.4428(4) 0.08434(17) 0.0316(13) Uani 1 1 d . . .
H12 H 0.1180 -0.4131 0.0631 0.038 Uiso 1 1 calc R . .
C15 C 0.1016(4) -0.3931(4) 0.11791(16) 0.0271(12) Uani 1 1 d . . .
C16 C 0.0970(4) -0.2928(4) 0.12240(17) 0.0272(12) Uani 1 1 d . . .
C17 C 0.1257(4) -0.2397(4) 0.15528(16) 0.0292(12) Uani 1 1 d . . .
H13 H 0.1467 -0.2679 0.1757 0.035 Uiso 1 1 calc R . .
C18 C 0.0663(4) -0.2456(4) 0.09349(17) 0.0308(13) Uani 1 1 d . . .
H14 H 0.0452 -0.2781 0.0704 0.037 Uiso 1 1 calc R . .
C19 C 0.1237(4) -0.1462(4) 0.15848(17) 0.0318(13) Uani 1 1 d . . .
H15 H 0.1437 -0.1117 0.1813 0.038 Uiso 1 1 calc R . .
C20 C 0.0671(4) -0.1522(4) 0.09906(17) 0.0332(13) Uani 1 1 d . . .
H16 H 0.0467 -0.1216 0.0792 0.040 Uiso 1 1 calc R . .
C21 C 0.3457(5) -0.5866(4) 0.15145(19) 0.0388(15) Uani 1 1 d . . .
H17 H 0.3365 -0.6170 0.1723 0.047 Uiso 1 1 calc R . .
C22 C 0.3726(5) -0.5928(4) 0.09094(18) 0.0354(14) Uani 1 1 d . . .
H18 H 0.3842 -0.6271 0.0685 0.042 Uiso 1 1 calc R . .
C23 C 0.3425(5) -0.4934(4) 0.15536(19) 0.0351(14) Uani 1 1 d . . .
H19 H 0.3329 -0.4609 0.1785 0.042 Uiso 1 1 calc R . .
C24 C 0.3684(4) -0.4987(4) 0.09204(17) 0.0310(13) Uani 1 1 d . . .
H20 H 0.3757 -0.4702 0.0706 0.037 Uiso 1 1 calc R . .
C25 C 0.3533(4) -0.4472(4) 0.12507(17) 0.0272(12) Uani 1 1 d . . .
C26 C 0.3501(4) -0.3461(4) 0.12786(16) 0.0268(12) Uani 1 1 d . . .
C27 C 0.3776(4) -0.2909(4) 0.16035(17) 0.0306(13) Uani 1 1 d . . .
H21 H 0.3997 -0.3169 0.1812 0.037 Uiso 1 1 calc R . .
C28 C 0.3207(4) -0.3035(4) 0.09796(17) 0.0290(12) Uani 1 1 d . . .
H22 H 0.3027 -0.3383 0.0750 0.035 Uiso 1 1 calc R . .
C29 C 0.3725(4) -0.1982(4) 0.16199(17) 0.0323(13) Uani 1 1 d . . .
H23 H 0.3911 -0.1615 0.1845 0.039 Uiso 1 1 calc R . .
C30 C 0.3182(4) -0.2096(4) 0.10232(18) 0.0314(13) Uani 1 1 d . . .
H24 H 0.2979 -0.1813 0.0819 0.038 Uiso 1 1 calc R . .
C31 C 0.2521(5) -0.3011(4) 0.41684(19) 0.0346(14) Uani 1 1 d . . .
H25 H 0.2702 -0.3202 0.4396 0.042 Uiso 1 1 calc R . .
C32 C 0.1926(5) -0.3361(4) 0.35736(18) 0.0345(14) Uani 1 1 d . . .
H26 H 0.1679 -0.3801 0.3377 0.041 Uiso 1 1 calc R . .
C33 C 0.2617(5) -0.2092(4) 0.41345(18) 0.0337(13) Uani 1 1 d . . .
H27 H 0.2859 -0.1667 0.4337 0.040 Uiso 1 1 calc R . .
C34 C 0.2003(4) -0.2453(4) 0.35170(17) 0.0301(12) Uani 1 1 d . . .
H28 H 0.1816 -0.2283 0.3286 0.036 Uiso 1 1 calc R . .
C35 C 0.2355(4) -0.1790(4) 0.38013(17) 0.0272(12) Uani 1 1 d . . .
C36 C 0.2418(4) -0.0809(4) 0.37614(17) 0.0295(12) Uani 1 1 d . . .
C37 C 0.2308(5) -0.0149(4) 0.40450(19) 0.0353(14) Uani 1 1 d . . .
H29 H 0.2179 -0.0316 0.4278 0.042 Uiso 1 1 calc R . .
C38 C 0.2606(4) -0.0514(4) 0.34238(18) 0.0325(13) Uani 1 1 d . . .
H30 H 0.2685 -0.0943 0.3217 0.039 Uiso 1 1 calc R . .
C39 C 0.2385(5) 0.0771(4) 0.3993(2) 0.0429(16) Uani 1 1 d . . .
H31 H 0.2305 0.1216 0.4194 0.051 Uiso 1 1 calc R . .
C40 C 0.2674(5) 0.0411(4) 0.3397(2) 0.0390(15) Uani 1 1 d . . .
H32 H 0.2807 0.0601 0.3168 0.047 Uiso 1 1 calc R . .
C41 C 0.7393(5) -0.3237(4) 0.3976(2) 0.0381(15) Uani 1 1 d . . .
H33 H 0.7540 -0.3531 0.4184 0.046 Uiso 1 1 calc R . .
C42 C 0.6889(4) -0.3325(4) 0.33784(19) 0.0353(14) Uani 1 1 d . . .
H34 H 0.6672 -0.3684 0.3155 0.042 Uiso 1 1 calc R . .
C43 C 0.7496(4) -0.2292(4) 0.40137(19) 0.0340(14) Uani 1 1 d . . .
H35 H 0.7714 -0.1953 0.4241 0.041 Uiso 1 1 calc R . .
C44 C 0.6969(4) -0.2386(4) 0.33878(18) 0.0326(13) Uani 1 1 d . . .
H36 H 0.6816 -0.2113 0.3175 0.039 Uiso 1 1 calc R . .
C45 C 0.7274(4) -0.1849(4) 0.37126(18) 0.0305(13) Uani 1 1 d . . .
C46 C 0.7361(4) -0.0834(4) 0.37387(18) 0.0300(13) Uani 1 1 d . . .
C47 C 0.7236(4) -0.0311(4) 0.40683(18) 0.0319(13) Uani 1 1 d . . .
H37 H 0.7108 -0.0593 0.4279 0.038 Uiso 1 1 calc R . .
C48 C 0.7558(4) -0.0385(4) 0.34466(19) 0.0335(13) Uani 1 1 d . . .
H38 H 0.7651 -0.0718 0.3217 0.040 Uiso 1 1 calc R . .
C49 C 0.7304(5) 0.0634(4) 0.40830(19) 0.0360(14) Uani 1 1 d . . .
H39 H 0.7208 0.0987 0.4308 0.043 Uiso 1 1 calc R . .
C50 C 0.7620(5) 0.0566(4) 0.3487(2) 0.0392(15) Uani 1 1 d . . .
H40 H 0.7759 0.0865 0.3281 0.047 Uiso 1 1 calc R . .
C51 C 1.0044(4) -0.2563(4) 0.41033(18) 0.0323(13) Uani 1 1 d . . .
H41 H 1.0230 -0.2760 0.4330 0.039 Uiso 1 1 calc R . .
C52 C 0.9484(4) -0.2897(4) 0.35076(17) 0.0312(13) Uani 1 1 d . . .
H42 H 0.9269 -0.3335 0.3306 0.037 Uiso 1 1 calc R . .
C53 C 1.0108(5) -0.1639(4) 0.40779(17) 0.0330(13) Uani 1 1 d . . .
H43 H 1.0327 -0.1217 0.4284 0.040 Uiso 1 1 calc R . .
C54 C 0.9527(4) -0.1988(4) 0.34600(17) 0.0287(12) Uani 1 1 d . . .
H44 H 0.9334 -0.1813 0.3230 0.034 Uiso 1 1 calc R . .
C55 C 0.9852(4) -0.1330(4) 0.37476(16) 0.0253(11) Uani 1 1 d . . .
C56 C 0.9920(4) -0.0346(4) 0.37098(16) 0.0279(12) Uani 1 1 d . . .
C57 C 0.9739(4) 0.0300(4) 0.40014(17) 0.0314(13) Uani 1 1 d . . .
H45 H 0.9568 0.0112 0.4227 0.038 Uiso 1 1 calc R . .
C58 C 1.0183(4) -0.0018(4) 0.33895(16) 0.0291(12) Uani 1 1 d . . .
H46 H 1.0316 -0.0427 0.3184 0.035 Uiso 1 1 calc R . .
C59 C 0.9813(5) 0.1211(4) 0.39577(19) 0.0359(14) Uani 1 1 d . . .
H47 H 0.9678 0.1641 0.4156 0.043 Uiso 1 1 calc R . .
C60 C 1.0247(4) 0.0910(4) 0.33757(18) 0.0328(13) Uani 1 1 d . . .
H48 H 1.0432 0.1123 0.3156 0.039 Uiso 1 1 calc R . .
C61 C 0.4956(5) 0.7456(4) 0.3989(2) 0.0372(15) Uani 1 1 d . . .
H49 H 0.5080 0.7139 0.4193 0.045 Uiso 1 1 calc R . .
C62 C 0.4553(5) 0.7429(4) 0.33824(19) 0.0372(15) Uani 1 1 d . . .
H50 H 0.4385 0.7091 0.3150 0.045 Uiso 1 1 calc R . .
C63 C 0.5037(4) 0.8407(4) 0.40412(17) 0.0308(13) Uani 1 1 d . . .
H51 H 0.5211 0.8726 0.4276 0.037 Uiso 1 1 calc R . .
C64 C 0.4621(4) 0.8376(4) 0.34083(18) 0.0324(13) Uani 1 1 d . . .
H52 H 0.4504 0.8670 0.3198 0.039 Uiso 1 1 calc R . .
C65 C 0.4862(4) 0.8885(4) 0.37447(17) 0.0281(12) Uani 1 1 d . . .
C66 C 0.4955(4) 0.9898(4) 0.37893(17) 0.0276(12) Uani 1 1 d . . .
C67 C 0.4802(4) 1.0410(4) 0.41188(17) 0.0296(12) Uani 1 1 d . . .
H53 H 0.4626 1.0115 0.4322 0.035 Uiso 1 1 calc R . .
C68 C 0.5201(4) 1.0377(4) 0.35052(17) 0.0309(13) Uani 1 1 d . . .
H54 H 0.5306 1.0059 0.3274 0.037 Uiso 1 1 calc R . .
C69 C 0.4908(5) 1.1353(4) 0.41496(19) 0.0356(14) Uani 1 1 d . . .
H55 H 0.4795 1.1691 0.4376 0.043 Uiso 1 1 calc R . .
C70 C 0.5294(4) 1.1314(4) 0.35586(18) 0.0322(13) Uani 1 1 d . . .
H56 H 0.5460 1.1627 0.3360 0.039 Uiso 1 1 calc R . .
C71 C 0.6010(5) 0.4136(4) 0.17343(19) 0.0377(14) Uani 1 1 d . . .
H57 H 0.5899 0.3929 0.1962 0.045 Uiso 1 1 calc R . .
C72 C 0.6383(4) 0.3841(4) 0.11409(19) 0.0356(14) Uani 1 1 d . . .
H58 H 0.6545 0.3422 0.0943 0.043 Uiso 1 1 calc R . .
C73 C 0.5918(5) 0.5038(4) 0.17032(18) 0.0355(14) Uani 1 1 d . . .
H59 H 0.5751 0.5438 0.1906 0.043 Uiso 1 1 calc R . .
C74 C 0.6299(4) 0.4734(4) 0.10847(19) 0.0342(14) Uani 1 1 d . . .
H60 H 0.6398 0.4919 0.0852 0.041 Uiso 1 1 calc R . .
C75 C 0.6069(4) 0.5365(4) 0.13725(18) 0.0311(13) Uani 1 1 d . . .
C76 C 0.6012(4) 0.6343(4) 0.13239(18) 0.0305(13) Uani 1 1 d . . .
C77 C 0.6246(4) 0.7034(4) 0.16054(18) 0.0331(13) Uani 1 1 d . . .
H61 H 0.6437 0.6893 0.1841 0.040 Uiso 1 1 calc R . .
C78 C 0.5731(4) 0.6600(4) 0.09828(18) 0.0329(13) Uani 1 1 d . . .
H62 H 0.5560 0.6152 0.0779 0.039 Uiso 1 1 calc R . .
C79 C 0.6203(5) 0.7932(4) 0.1545(2) 0.0380(15) Uani 1 1 d . . .
H63 H 0.6372 0.8395 0.1743 0.046 Uiso 1 1 calc R . .
C80 C 0.5708(5) 0.7512(4) 0.09490(19) 0.0366(14) Uani 1 1 d . . .
H64 H 0.5517 0.7675 0.0717 0.044 Uiso 1 1 calc R . .
C81 C 1.2593(5) 0.7874(5) 0.25191(19) 0.0393(15) Uani 1 1 d . . .
H66 H 1.3066 0.8363 0.2526 0.047 Uiso 1 1 calc R . .
C82 C 1.2200(5) 0.6369(5) 0.2513(2) 0.0452(17) Uani 1 1 d . . .
H65 H 1.2387 0.5768 0.2519 0.054 Uiso 1 1 calc R . .
C83 C 1.1649(5) 0.8087(4) 0.25174(18) 0.0346(14) Uani 1 1 d . . .
H68 H 1.1487 0.8699 0.2524 0.042 Uiso 1 1 calc R . .
C84 C 1.1241(5) 0.6489(4) 0.25064(19) 0.0364(14) Uani 1 1 d . . .
H67 H 1.0791 0.5982 0.2503 0.044 Uiso 1 1 calc R . .
C85 C 1.0943(4) 0.7368(4) 0.25054(17) 0.0322(13) Uani 1 1 d . . .
C86 C 0.9915(4) 0.7548(4) 0.24959(17) 0.0313(13) Uani 1 1 d . . .
C87 C 0.9613(5) 0.8403(5) 0.24435(19) 0.0387(15) Uani 1 1 d . . .
H70 H 1.0060 0.8882 0.2404 0.046 Uiso 1 1 calc R . .
C88 C 0.9211(5) 0.6866(4) 0.25370(18) 0.0359(14) Uani 1 1 d . . .
H69 H 0.9371 0.6269 0.2570 0.043 Uiso 1 1 calc R . .
C89 C 0.8662(5) 0.8547(5) 0.2449(2) 0.0429(16) Uani 1 1 d . . .
H72 H 0.8479 0.9143 0.2427 0.051 Uiso 1 1 calc R . .
C90 C 0.8264(5) 0.7088(5) 0.25287(19) 0.0429(16) Uani 1 1 d . . .
H71 H 0.7792 0.6619 0.2557 0.051 Uiso 1 1 calc R . .
C91 C 0.7170(5) 0.5418(5) 0.00421(19) 0.0414(16) Uani 1 1 d . . .
H73 H 0.7645 0.5902 0.0043 0.050 Uiso 1 1 calc R . .
C92 C 0.6766(5) 0.3911(5) 0.0061(2) 0.0445(17) Uani 1 1 d . . .
H74 H 0.6950 0.3312 0.0077 0.053 Uiso 1 1 calc R . .
C93 C 0.6226(5) 0.5618(4) 0.00233(18) 0.0360(14) Uani 1 1 d . . .
H75 H 0.6063 0.6226 0.0015 0.043 Uiso 1 1 calc R . .
C94 C 0.5808(5) 0.4037(5) 0.00409(19) 0.0421(16) Uani 1 1 d . . .
H76 H 0.5351 0.3538 0.0043 0.051 Uiso 1 1 calc R . .
C95 C 0.5521(5) 0.4912(4) 0.00167(17) 0.0333(13) Uani 1 1 d . . .

loop_
_atom_site_aniso_label
_atom_site_aniso_U_11
_atom_site_aniso_U_22
_atom_site_aniso_U_33
_atom_site_aniso_U_23
_atom_site_aniso_U_13
_atom_site_aniso_U_12
Yb1 0.02975(13) 0.01944(11) 0.02433(13) 0.00363(9) -0.00120(10) 0.00358(9)
Yb2 0.02835(13) 0.02071(12) 0.02740(13) 0.00484(9) -0.00027(10) 0.00288(9)
Yb3 0.02771(13) 0.01951(11) 0.02621(13) 0.00407(9) 0.00098(10) 0.00315(9)
Yb4 0.03003(13) 0.01936(11) 0.02885(14) 0.00480(9) -0.00076(10) 0.00249(9)
Cl1 0.0317(9) 0.0529(11) 0.0888(16) 0.0064(10) 0.0068(9) 0.0106(8)
Cl2 0.0414(9) 0.0508(10) 0.0414(9) 0.0160(8) -0.0045(7) -0.0059(7)
Cl3 0.0378(18) 0.053(2) 0.0379(19) 0.0082(15) -0.0001(15) 0.0128(16)
Cl4 0.0408(18) 0.052(2) 0.042(2) 0.0048(16) -0.0006(15) 0.0080(15)
Cl5 0.0411(18) 0.0344(16) 0.0283(18) 0.0044(13) 0.0003(14) 0.0006(13)
Cl6 0.0356(8) 0.0503(9) 0.0424(9) 0.0042(7) 0.0015(7) 0.0131(7)
Cl7 0.0331(8) 0.0400(8) 0.0481(10) 0.0131(7) -0.0017(7) 0.0021(6)
Cl8 0.0419(8) 0.0394(8) 0.0338(8) 0.0079(6) 0.0017(7) 0.0078(7)
Cl9 0.069(3) 0.059(2) 0.060(3) 0.005(2) -0.005(2) 0.003(2)
Cl10 0.068(3) 0.057(2) 0.063(3) 0.003(2) 0.002(2) -0.001(2)
Cl11 0.0373(8) 0.0372(8) 0.0365(8) 0.0052(6) -0.0014(6) 0.0058(6)
Cl12 0.0304(7) 0.0347(7) 0.0343(8) 0.0056(6) -0.0002(6) -0.0009(6)
Cl13 0.0553(13) 0.0797(16) 0.0865(18) -0.0017(13) 0.0149(12) -0.0037(11)
Cl14 0.047(2) 0.058(2) 0.044(2) 0.0131(16) -0.0036(16) -0.0069(16)
Cl15 0.0374(9) 0.0680(12) 0.0344(9) -0.0010(8) -0.0014(7) 0.0007(8)
O1 0.045(3) 0.042(3) 0.038(3) 0.016(2) -0.002(2) -0.004(2)
O2 0.053(3) 0.033(2) 0.030(2) -0.0005(18) -0.011(2) 0.017(2)
O3 0.044(3) 0.028(2) 0.035(2) 0.0051(18) -0.009(2) -0.0041(19)
O4 0.036(2) 0.029(2) 0.027(2) -0.0018(17) 0.0002(18) 0.0030(17)
O5 0.033(2) 0.031(2) 0.034(2) 0.0003(18) -0.0014(18) 0.0034(18)
O6 0.036(2) 0.030(2) 0.032(2) 0.0024(17) 0.0005(18) 0.0119(18)
O7 0.038(2) 0.023(2) 0.041(3) 0.0010(18) 0.006(2) 0.0020(17)
O8 0.041(2) 0.028(2) 0.030(2) 0.0116(17) -0.0035(19) 0.0045(18)
O9 0.037(2) 0.024(2) 0.033(2) 0.0073(17) 0.0000(18) 0.0067(17)
O10 0.036(2) 0.026(2) 0.036(2) 0.0053(17) 0.0046(19) 0.0045(17)
O11 0.038(2) 0.029(2) 0.039(3) 0.0068(18) 0.0058(19) 0.0096(18)
O12 0.034(2) 0.030(2) 0.033(2) 0.0012(18) -0.0020(18) -0.0028(17)
O13 0.040(2) 0.032(2) 0.033(2) -0.0021(18) -0.0045(19) 0.0071(19)
O14 0.032(2) 0.029(2) 0.042(3) 0.0096(19) -0.0049(19) -0.0005(17)
O15 0.035(2) 0.026(2) 0.037(2) 0.0033(17) -0.0042(19) 0.0069(17)
O16 0.035(2) 0.040(2) 0.038(3) 0.017(2) 0.0011(19) 0.0012(19)
O17 0.043(3) 0.039(2) 0.040(3) 0.019(2) 0.007(2) 0.009(2)
O18 0.036(2) 0.0216(19) 0.039(2) 0.0037(17) 0.0031(19) -0.0003(17)
O19 0.034(2) 0.0222(19) 0.033(2) 0.0058(17) -0.0008(18) 0.0038(16)
O20 0.035(2) 0.026(2) 0.035(2) -0.0032(17) 0.0009(19) 0.0059(17)
O21 0.035(2) 0.030(2) 0.036(2) 0.0040(18) 0.0058(19) 0.0110(18)
O22 0.043(2) 0.027(2) 0.033(2) 0.0015(17) -0.0045(19) 0.0068(18)
O23 0.032(2) 0.036(2) 0.033(2) 0.0099(18) -0.0031(18) 0.0047(18)
O24 0.035(2) 0.0221(19) 0.037(2) 0.0029(17) -0.0003(19) -0.0002(17)
O25 0.041(2) 0.024(2) 0.034(2) 0.0026(17) 0.0019(19) -0.0016(18)
O26 0.040(2) 0.026(2) 0.035(2) 0.0003(18) 0.0006(19) 0.0038(18)
O27 0.036(2) 0.031(2) 0.046(3) 0.012(2) 0.009(2) 0.0120(18)
O28 0.033(2) 0.028(2) 0.032(2) 0.0075(17) -0.0030(18) 0.0042(17)
O29 0.037(2) 0.024(2) 0.041(3) 0.0103(18) -0.0049(19) -0.0039(17)
O30 0.040(3) 0.034(2) 0.037(3) -0.0080(19) -0.002(2) 0.0027(19)
O31 0.031(2) 0.025(2) 0.031(2) 0.0035(16) -0.0006(17) 0.0046(16)
O32 0.043(3) 0.034(2) 0.039(3) 0.0125(19) -0.006(2) 0.0061(19)
O33 0.059(7) 0.057(7) 0.075(9) 0.011(6) -0.004(6) -0.009(6)
O34 0.084(4) 0.058(3) 0.040(3) -0.003(3) -0.002(3) -0.022(3)
O35 0.035(6) 0.055(6) 0.058(7) 0.014(5) 0.004(5) 0.006(5)
O36 0.032(5) 0.050(6) 0.043(6) 0.012(5) -0.005(4) 0.002(4)
O37 0.042(3) 0.071(4) 0.072(4) 0.023(3) 0.006(3) 0.002(3)
O38 0.062(3) 0.058(3) 0.044(3) 0.009(3) 0.015(3) 0.021(3)
O39 0.057(3) 0.048(3) 0.032(3) -0.001(2) 0.001(2) 0.014(2)
O40 0.063(4) 0.065(4) 0.043(3) -0.007(3) 0.010(3) -0.003(3)
O43 0.031(5) 0.041(6) 0.059(8) 0.020(5) -0.001(5) 0.008(4)
O44 0.114(13) 0.070(10) 0.106(13) -0.017(9) 0.005(10) -0.002(9)
O45 0.032(2) 0.054(3) 0.050(3) -0.008(2) -0.002(2) 0.006(2)
O46 0.035(2) 0.039(2) 0.040(3) -0.005(2) -0.005(2) 0.0033(19)
O47 0.040(3) 0.044(3) 0.035(3) 0.009(2) 0.002(2) 0.005(2)
O48 0.082(4) 0.037(3) 0.050(3) 0.007(2) 0.007(3) 0.006(3)
O49 0.037(2) 0.041(3) 0.039(3) 0.009(2) 0.005(2) 0.002(2)
O50 0.070(4) 0.111(5) 0.045(3) 0.023(3) 0.012(3) 0.049(4)
O51 0.032(2) 0.031(2) 0.042(3) 0.0000(19) 0.0018(19) 0.0017(18)
O52 0.034(5) 0.041(5) 0.024(4) 0.007(4) -0.015(4) -0.004(4)
O53 0.028(4) 0.066(6) 0.023(4) 0.014(4) -0.007(3) 0.018(4)
O54 0.056(3) 0.056(3) 0.053(3) 0.002(3) -0.004(3) 0.015(3)
O55 0.101(5) 0.064(4) 0.052(4) -0.005(3) -0.009(3) 0.030(4)
O56 0.031(2) 0.035(3) 0.078(4) -0.018(2) -0.002(2) -0.003(2)
O63 0.041(3) 0.046(3) 0.052(3) 0.016(2) 0.002(2) 0.010(2)
O64 0.043(3) 0.049(3) 0.082(4) 0.019(3) 0.001(3) 0.011(2)
N1 0.033(3) 0.027(3) 0.039(3) 0.005(2) -0.003(2) 0.006(2)
N2 0.034(3) 0.028(3) 0.060(4) 0.007(3) 0.007(3) 0.000(2)
N3 0.033(3) 0.028(3) 0.051(4) 0.003(2) 0.008(2) 0.000(2)
N4 0.037(3) 0.024(2) 0.039(3) 0.005(2) -0.001(2) 0.003(2)
N5 0.038(3) 0.024(2) 0.042(3) 0.008(2) -0.003(2) 0.005(2)
N6 0.033(3) 0.024(2) 0.041(3) 0.007(2) 0.005(2) 0.000(2)
N7 0.034(3) 0.026(2) 0.044(3) 0.008(2) 0.008(2) 0.007(2)
N8 0.040(3) 0.024(3) 0.055(4) 0.011(2) 0.001(3) -0.001(2)
N9 0.030(3) 0.022(2) 0.054(4) 0.008(2) 0.005(2) 0.002(2)
N10 0.034(3) 0.021(2) 0.059(4) 0.007(2) -0.002(3) 0.002(2)
N11 0.030(3) 0.029(2) 0.036(3) 0.010(2) 0.001(2) 0.003(2)
N12 0.034(3) 0.027(3) 0.048(3) 0.010(2) 0.004(2) 0.004(2)
N13 0.032(3) 0.027(3) 0.048(3) 0.008(2) -0.002(2) -0.001(2)
N14 0.035(3) 0.029(3) 0.054(4) 0.008(2) 0.007(3) 0.009(2)
N15 0.038(3) 0.022(2) 0.043(3) 0.005(2) 0.007(2) 0.003(2)
N16 0.034(3) 0.025(2) 0.048(3) 0.004(2) -0.003(2) 0.003(2)
N17 0.036(3) 0.044(3) 0.050(4) 0.013(3) 0.002(3) 0.008(2)
N18 0.046(3) 0.050(4) 0.042(3) 0.015(3) 0.009(3) 0.012(3)
N19 0.038(3) 0.051(4) 0.041(3) 0.005(3) 0.002(3) 0.011(3)
C1 0.037(3) 0.037(3) 0.035(3) 0.009(3) -0.001(3) 0.012(3)
C2 0.033(3) 0.028(3) 0.038(4) 0.001(3) 0.004(3) 0.006(2)
C3 0.032(3) 0.030(3) 0.028(3) 0.004(2) -0.002(2) 0.001(2)
C4 0.031(3) 0.032(3) 0.030(3) 0.002(2) -0.002(2) 0.006(2)
C5 0.023(3) 0.028(3) 0.040(4) 0.004(2) -0.002(2) 0.002(2)
C6 0.023(3) 0.026(3) 0.038(3) 0.005(2) 0.003(2) 0.001(2)
C7 0.033(3) 0.035(3) 0.037(4) 0.001(3) 0.000(3) 0.002(3)
C8 0.037(3) 0.034(3) 0.039(4) 0.002(3) 0.002(3) 0.001(3)
C9 0.035(3) 0.030(3) 0.053(4) 0.011(3) 0.001(3) 0.001(3)
C10 0.042(4) 0.029(3) 0.052(4) -0.002(3) 0.007(3) -0.001(3)
C11 0.039(3) 0.026(3) 0.045(4) 0.009(3) 0.001(3) -0.001(3)
C12 0.034(3) 0.030(3) 0.037(4) -0.002(3) 0.006(3) 0.002(2)
C13 0.035(3) 0.025(3) 0.037(3) 0.002(2) 0.000(3) 0.000(2)
C14 0.034(3) 0.032(3) 0.029(3) 0.004(2) 0.003(3) 0.003(2)
C15 0.022(3) 0.026(3) 0.033(3) 0.006(2) 0.001(2) 0.002(2)
C16 0.024(3) 0.027(3) 0.032(3) 0.008(2) 0.004(2) 0.002(2)
C17 0.032(3) 0.028(3) 0.028(3) 0.009(2) 0.001(2) 0.002(2)
C18 0.031(3) 0.033(3) 0.028(3) 0.006(2) -0.005(2) 0.002(2)
C19 0.036(3) 0.026(3) 0.032(3) 0.003(2) 0.000(3) 0.003(2)
C20 0.034(3) 0.035(3) 0.033(3) 0.014(3) 0.002(3) 0.009(3)
C21 0.047(4) 0.031(3) 0.040(4) 0.012(3) 0.001(3) 0.003(3)
C22 0.042(4) 0.028(3) 0.036(4) 0.002(3) 0.002(3) 0.007(3)
C23 0.039(3) 0.030(3) 0.038(4) 0.007(3) 0.002(3) 0.007(3)
C24 0.037(3) 0.028(3) 0.030(3) 0.008(2) 0.005(3) 0.002(2)
C25 0.023(3) 0.024(3) 0.035(3) 0.004(2) 0.000(2) 0.006(2)
C26 0.022(3) 0.027(3) 0.033(3) 0.007(2) 0.006(2) 0.003(2)
C27 0.028(3) 0.030(3) 0.035(3) 0.008(2) 0.005(2) 0.002(2)
C28 0.029(3) 0.025(3) 0.032(3) 0.005(2) -0.003(2) 0.003(2)
C29 0.035(3) 0.029(3) 0.032(3) 0.002(2) 0.005(3) 0.001(2)
C30 0.027(3) 0.030(3) 0.039(4) 0.011(3) 0.006(3) 0.004(2)
C31 0.036(3) 0.030(3) 0.039(4) 0.009(3) 0.001(3) 0.006(3)
C32 0.040(3) 0.027(3) 0.036(3) 0.000(3) 0.005(3) 0.001(3)
C33 0.036(3) 0.026(3) 0.038(4) 0.003(3) -0.002(3) 0.004(2)
C34 0.033(3) 0.027(3) 0.031(3) 0.008(2) 0.004(2) 0.003(2)
C35 0.024(3) 0.024(3) 0.034(3) 0.005(2) 0.004(2) 0.001(2)
C36 0.026(3) 0.029(3) 0.034(3) 0.005(2) 0.000(2) 0.002(2)
C37 0.041(4) 0.028(3) 0.039(4) 0.007(3) 0.012(3) -0.002(3)
C38 0.030(3) 0.029(3) 0.038(3) 0.003(3) -0.002(3) 0.005(2)
C39 0.045(4) 0.027(3) 0.057(5) 0.002(3) 0.009(3) 0.002(3)
C40 0.034(3) 0.031(3) 0.054(4) 0.014(3) -0.001(3) 0.000(3)
C41 0.036(3) 0.031(3) 0.051(4) 0.015(3) 0.005(3) 0.008(3)
C42 0.030(3) 0.027(3) 0.048(4) 0.001(3) 0.007(3) 0.003(2)
C43 0.033(3) 0.026(3) 0.044(4) 0.007(3) 0.002(3) 0.002(2)
C44 0.032(3) 0.025(3) 0.042(4) 0.006(3) 0.002(3) 0.006(2)
C45 0.028(3) 0.025(3) 0.040(3) 0.005(2) 0.002(3) 0.004(2)
C46 0.024(3) 0.024(3) 0.042(4) 0.007(2) -0.002(2) 0.002(2)
C47 0.031(3) 0.025(3) 0.040(4) 0.005(2) 0.002(3) 0.003(2)
C48 0.032(3) 0.028(3) 0.042(4) 0.008(3) 0.006(3) 0.004(2)
C49 0.036(3) 0.024(3) 0.045(4) -0.001(3) -0.006(3) 0.000(2)
C50 0.038(4) 0.028(3) 0.054(4) 0.014(3) 0.000(3) 0.004(3)
C51 0.035(3) 0.030(3) 0.033(3) 0.011(2) -0.002(3) 0.001(2)
C52 0.029(3) 0.030(3) 0.034(3) 0.003(2) 0.001(2) 0.003(2)
C53 0.039(3) 0.031(3) 0.028(3) 0.004(2) -0.005(3) 0.003(3)
C54 0.031(3) 0.028(3) 0.028(3) 0.006(2) 0.001(2) 0.006(2)
C55 0.024(3) 0.025(3) 0.026(3) 0.005(2) -0.002(2) 0.002(2)
C56 0.027(3) 0.028(3) 0.028(3) 0.004(2) -0.002(2) 0.002(2)
C57 0.038(3) 0.025(3) 0.032(3) 0.005(2) 0.002(3) 0.000(2)
C58 0.034(3) 0.030(3) 0.024(3) 0.003(2) -0.002(2) 0.007(2)
C59 0.041(4) 0.026(3) 0.040(4) 0.000(3) 0.004(3) 0.003(3)
C60 0.036(3) 0.030(3) 0.035(3) 0.011(3) 0.008(3) 0.000(2)
C61 0.038(3) 0.027(3) 0.049(4) 0.013(3) 0.008(3) 0.002(3)
C62 0.039(3) 0.027(3) 0.044(4) -0.004(3) 0.001(3) 0.003(3)
C63 0.033(3) 0.029(3) 0.032(3) 0.008(2) 0.003(3) 0.002(2)
C64 0.033(3) 0.030(3) 0.036(3) 0.006(3) 0.001(3) 0.006(2)
C65 0.026(3) 0.024(3) 0.035(3) 0.005(2) 0.005(2) 0.002(2)
C66 0.026(3) 0.024(3) 0.033(3) 0.005(2) -0.002(2) 0.002(2)
C67 0.033(3) 0.027(3) 0.030(3) 0.006(2) 0.003(2) 0.004(2)
C68 0.031(3) 0.027(3) 0.034(3) 0.004(2) 0.000(3) 0.003(2)
C69 0.036(3) 0.029(3) 0.040(4) -0.001(3) -0.001(3) 0.006(3)
C70 0.030(3) 0.028(3) 0.040(4) 0.011(3) 0.002(3) 0.001(2)
C71 0.045(4) 0.033(3) 0.036(4) 0.011(3) 0.001(3) -0.001(3)
C72 0.034(3) 0.026(3) 0.046(4) 0.001(3) -0.001(3) 0.000(2)
C73 0.039(3) 0.033(3) 0.034(3) 0.003(3) 0.005(3) 0.000(3)
C74 0.034(3) 0.028(3) 0.041(4) 0.005(3) -0.001(3) 0.002(2)
C75 0.025(3) 0.026(3) 0.041(4) 0.005(3) -0.002(3) 0.001(2)
C76 0.024(3) 0.029(3) 0.041(4) 0.007(3) 0.009(2) 0.004(2)
C77 0.032(3) 0.031(3) 0.037(3) 0.002(3) 0.003(3) 0.005(2)
C78 0.030(3) 0.033(3) 0.036(3) 0.007(3) 0.003(3) 0.001(2)
C79 0.035(3) 0.031(3) 0.047(4) -0.002(3) 0.005(3) 0.007(3)
C80 0.035(3) 0.037(3) 0.041(4) 0.012(3) 0.007(3) 0.006(3)
C81 0.036(3) 0.042(4) 0.039(4) 0.010(3) 0.002(3) -0.004(3)
C82 0.052(4) 0.038(4) 0.048(4) 0.011(3) 0.002(3) 0.011(3)
C83 0.038(3) 0.029(3) 0.037(4) 0.007(3) -0.001(3) 0.003(3)
C84 0.036(3) 0.030(3) 0.045(4) 0.013(3) -0.001(3) 0.001(3)
C85 0.035(3) 0.032(3) 0.032(3) 0.012(2) 0.002(3) 0.003(2)
C86 0.029(3) 0.036(3) 0.031(3) 0.010(3) 0.002(2) 0.004(2)
C87 0.038(4) 0.040(4) 0.042(4) 0.018(3) 0.005(3) 0.005(3)
C88 0.044(4) 0.031(3) 0.032(3) 0.002(3) 0.004(3) 0.005(3)
C89 0.041(4) 0.045(4) 0.047(4) 0.015(3) 0.001(3) 0.014(3)
C90 0.035(4) 0.054(4) 0.038(4) 0.004(3) 0.004(3) -0.006(3)
C91 0.035(3) 0.051(4) 0.036(4) -0.001(3) 0.004(3) -0.001(3)
C92 0.049(4) 0.039(4) 0.048(4) 0.015(3) -0.001(3) 0.007(3)
C93 0.042(4) 0.031(3) 0.034(3) 0.000(3) 0.004(3) 0.004(3)
C94 0.046(4) 0.044(4) 0.038(4) 0.012(3) 0.005(3) 0.003(3)
C95 0.040(4) 0.033(3) 0.028(3) 0.004(2) 0.003(3) 0.007(3)

loop_
_atom_type_symbol
_atom_type_description
_atom_type_scat_dispersion_real
_atom_type_scat_dispersion_imag
_atom_type_scat_source
Yb Yb -0.3850 5.5486 'International Tables Vol C Tables 4.2.6.8 and 6.1.1.4'
Cl Cl 0.1484 0.1585 'International Tables Vol C Tables 4.2.6.8 and 6.1.1.4'
N N 0.0061 0.0033 'International Tables Vol C Tables 4.2.6.8 and 6.1.1.4'
C C 0.0033 0.0016 'International Tables Vol C Tables 4.2.6.8 and 6.1.1.4'
O O 0.0106 0.0060 'International Tables Vol C Tables 4.2.6.8 and 6.1.1.4'
H H 0.0000 0.0000 'International Tables Vol C Tables 4.2.6.8 and 6.1.1.4'

loop_
_geom_angle_atom_site_label_1
_geom_angle_atom_site_label_2
_geom_angle_atom_site_label_3
_geom_angle
_geom_angle_site_symmetry_3
O4 Yb1 O5 137.24(15) .
O4 Yb1 O1 112.34(16) .
O5 Yb1 O1 80.25(16) .
O4 Yb1 O6 145.96(14) .
O5 Yb1 O6 75.35(15) .
O1 Yb1 O6 77.30(16) .
O4 Yb1 O7 76.41(15) .
O5 Yb1 O7 72.65(15) .
O1 Yb1 O7 145.27(16) .
O6 Yb1 O7 115.03(15) .
O4 Yb1 O3 75.01(16) .
O5 Yb1 O3 144.91(16) .
O1 Yb1 O3 72.35(16) .
O6 Yb1 O3 77.54(16) .
O7 Yb1 O3 140.29(16) .
O4 Yb1 O8 83.23(15) .
O5 Yb1 O8 114.45(15) .
O1 Yb1 O8 139.24(16) .
O6 Yb1 O8 70.96(15) .
O7 Yb1 O8 73.44(15) .
O3 Yb1 O8 76.32(15) .
O4 Yb1 O2 70.46(15) .
O5 Yb1 O2 75.13(15) .
O1 Yb1 O2 73.43(17) .
O6 Yb1 O2 141.25(15) .
O7 Yb1 O2 78.85(17) .
O3 Yb1 O2 115.88(16) .
O8 Yb1 O2 145.51(16) .
O16 Yb2 O10 141.06(15) .
O16 Yb2 O12 80.16(16) .
O10 Yb2 O12 71.53(15) .
O16 Yb2 O13 109.87(17) .
O10 Yb2 O13 81.26(16) .
O12 Yb2 O13 144.23(15) .
O16 Yb2 O11 81.69(16) .
O10 Yb2 O11 114.07(15) .
O12 Yb2 O11 73.85(15) .
O13 Yb2 O11 140.27(15) .
O16 Yb2 O15 73.39(16) .
O10 Yb2 O15 74.30(15) .
O12 Yb2 O15 76.29(15) .
O13 Yb2 O15 74.27(15) .
O11 Yb2 O15 143.78(15) .
O16 Yb2 O9 143.06(15) .
O10 Yb2 O9 74.40(15) .
O12 Yb2 O9 113.14(15) .
O13 Yb2 O9 79.99(15) .
O11 Yb2 O9 70.42(15) .
O15 Yb2 O9 141.89(15) .
O16 Yb2 O14 72.67(15) .
O10 Yb2 O14 143.62(16) .
O12 Yb2 O14 142.40(16) .
O13 Yb2 O14 71.25(16) .
O11 Yb2 O14 76.88(15) .
O15 Yb2 O14 118.39(14) .
O9 Yb2 O14 77.66(15) .
O20 Yb3 O18 75.08(15) .
O20 Yb3 O23 80.94(15) .
O18 Yb3 O23 77.31(15) .
O20 Yb3 O24 76.42(15) .
O18 Yb3 O24 143.18(15) .
O23 Yb3 O24 75.62(15) .
O20 Yb3 O22 140.18(16) .
O18 Yb3 O22 142.92(16) .
O23 Yb3 O22 112.80(15) .
O24 Yb3 O22 71.80(15) .
O20 Yb3 O21 144.93(15) .
O18 Yb3 O21 77.90(15) .
O23 Yb3 O21 71.58(15) .
O24 Yb3 O21 115.73(15) .
O22 Yb3 O21 72.55(15) .
O20 Yb3 O17 113.31(16) .
O18 Yb3 O17 71.98(16) .
O23 Yb3 O17 140.59(16) .
O24 Yb3 O17 142.03(16) .
O22 Yb3 O17 80.41(16) .
O21 Yb3 O17 78.25(15) .
O20 Yb3 O19 72.15(14) .
O18 Yb3 O19 114.69(14) .
O23 Yb3 O19 145.51(15) .
O24 Yb3 O19 77.37(14) .
O22 Yb3 O19 77.94(14) .
O21 Yb3 O19 140.82(15) .
O17 Yb3 O19 71.82(15) .
O25 Yb4 O29 144.97(16) .
O25 Yb4 O30 77.09(16) .
O29 Yb4 O30 75.25(16) .
O25 Yb4 O27 113.71(15) .
O29 Yb4 O27 78.02(16) .
O30 Yb4 O27 142.44(16) .
O25 Yb4 O32 76.69(16) .
O29 Yb4 O32 76.31(15) .
O30 Yb4 O32 76.55(16) .
O27 Yb4 O32 71.80(16) .
O25 Yb4 O31 77.19(15) .
O29 Yb4 O31 115.34(14) .
O30 Yb4 O31 75.29(15) .
O27 Yb4 O31 141.05(15) .
O32 Yb4 O31 145.05(16) .
O25 Yb4 O28 141.28(15) .
O29 Yb4 O28 71.21(15) .
O30 Yb4 O28 114.61(16) .
O27 Yb4 O28 80.27(15) .
O32 Yb4 O28 140.72(16) .
O31 Yb4 O28 71.24(15) .
O25 Yb4 O26 70.89(15) .
O29 Yb4 O26 142.07(16) .
O30 Yb4 O26 141.17(16) .
O27 Yb4 O26 72.75(16) .
O32 Yb4 O26 115.44(15) .
O31 Yb4 O26 76.68(14) .
O28 Yb4 O26 80.36(15) .
C1 N1 C2 117.7(5) .
C9 N2 C10 117.1(6) .
C12 N3 C11 117.4(5) .
C19 N4 C20 117.3(5) .
C22 N5 C21 117.0(5) .
C30 N6 C29 117.0(5) .
C32 N7 C31 117.4(5) .
C39 N8 C40 117.4(6) .
C41 N9 C42 117.2(5) .
C50 N10 C49 117.3(5) .
C51 N11 C52 117.3(5) .
C60 N12 C59 117.4(5) .
C71 N13 C72 117.0(5) .
C79 N14 C80 116.5(6) .
C62 N15 C61 117.8(5) .
C69 N16 C70 117.2(5) .
C82 N17 C81 115.6(6) .
C90 N18 C89 116.1(6) .
C92 N19 C91 117.0(6) .
N1 C1 C4 122.6(6) .
N1 C2 C3 122.7(6) .
C2 C3 C5 120.0(6) .
C1 C4 C5 120.4(6) .
C4 C5 C3 116.5(5) .
C4 C5 C6 121.7(6) .
C3 C5 C6 121.8(6) .
C8 C6 C7 116.7(6) .
C8 C6 C5 120.7(6) .
C7 C6 C5 122.5(6) .
C9 C7 C6 119.3(6) .
C10 C8 C6 120.4(7) .
N2 C9 C7 123.7(7) .
N2 C10 C8 122.8(6) .
N3 C11 C13 122.9(6) .
N3 C12 C14 123.4(6) .
C15 C13 C11 119.6(6) .
C12 C14 C15 119.4(6) .
C13 C15 C14 117.2(5) .
C13 C15 C16 120.5(5) .
C14 C15 C16 122.3(5) .
C17 C16 C18 116.2(5) .
C17 C16 C15 121.4(5) .
C18 C16 C15 122.3(5) .
C19 C17 C16 120.4(5) .
C20 C18 C16 119.4(6) .
N4 C19 C17 123.1(6) .
N4 C20 C18 123.6(6) .
N5 C21 C23 124.0(6) .
N5 C22 C24 123.2(6) .
C21 C23 C25 119.3(6) .
C25 C24 C22 119.0(6) .
C23 C25 C24 117.5(5) .
C23 C25 C26 121.3(5) .
C24 C25 C26 121.1(5) .
C27 C26 C28 117.5(5) .
C27 C26 C25 121.0(5) .
C28 C26 C25 121.5(5) .
C29 C27 C26 119.3(6) .
C30 C28 C26 118.9(6) .
N6 C29 C27 123.7(6) .
N6 C30 C28 123.6(6) .
N7 C31 C33 122.8(6) .
N7 C32 C34 123.3(6) .
C31 C33 C35 119.9(6) .
C32 C34 C35 119.7(6) .
C34 C35 C33 116.9(5) .
C34 C35 C36 122.1(5) .
C33 C35 C36 121.0(5) .
C37 C36 C38 116.9(6) .
C37 C36 C35 122.6(6) .
C38 C36 C35 120.5(5) .
C36 C37 C39 120.2(6) .
C40 C38 C36 119.1(6) .
N8 C39 C37 122.8(6) .
N8 C40 C38 123.6(7) .
N9 C41 C43 123.6(6) .
N9 C42 C44 123.5(6) .
C41 C43 C45 119.0(6) .
C42 C44 C45 119.2(6) .
C44 C45 C43 117.5(5) .
C44 C45 C46 121.3(6) .
C43 C45 C46 121.2(6) .
C48 C46 C47 117.6(6) .
C48 C46 C45 122.5(6) .
C47 C46 C45 119.9(6) .
C46 C47 C49 118.7(6) .
C46 C48 C50 119.8(6) .
N10 C49 C47 123.5(6) .
N10 C50 C48 123.1(7) .
N11 C51 C53 123.3(6) .
N11 C52 C54 123.0(6) .
C51 C53 C55 119.7(6) .
C52 C54 C55 120.1(6) .
C54 C55 C53 116.7(5) .
C54 C55 C56 122.2(5) .
C53 C55 C56 121.1(5) .
C58 C56 C57 117.1(5) .
C58 C56 C55 122.2(5) .
C57 C56 C55 120.7(5) .
C59 C57 C56 119.2(6) .
C60 C58 C56 119.1(6) .
N12 C59 C57 123.3(6) .
N12 C60 C58 123.9(6) .
N15 C61 C63 122.6(6) .
N15 C62 C64 123.6(6) .
C61 C63 C65 119.5(6) .
C65 C64 C62 119.3(6) .
C64 C65 C63 117.3(5) .
C64 C65 C66 121.8(5) .
C63 C65 C66 120.9(5) .
C68 C66 C67 116.8(5) .
C68 C66 C65 121.6(5) .
C67 C66 C65 121.6(5) .
C69 C67 C66 119.7(6) .
C70 C68 C66 119.9(6) .
N16 C69 C67 123.1(6) .
N16 C70 C68 123.3(6) .
N13 C71 C73 123.8(6) .
N13 C72 C74 123.1(6) .
C71 C73 C75 119.7(6) .
C72 C74 C75 119.5(6) .
C73 C75 C74 116.9(6) .
C73 C75 C76 122.4(6) .
C74 C75 C76 120.7(6) .
C77 C76 C78 117.1(6) .
C77 C76 C75 122.1(6) .
C78 C76 C75 120.8(6) .
C76 C77 C79 119.9(6) .
C80 C78 C76 118.8(6) .
N14 C79 C77 123.5(6) .
N14 C80 C78 124.2(6) .
N17 C81 C83 124.8(6) .
N17 C82 C84 125.1(6) .
C81 C83 C85 118.0(6) .
C82 C84 C85 118.9(6) .
C84 C85 C83 117.4(6) .
C84 C85 C86 121.9(6) .
C83 C85 C86 120.7(6) .
C87 C86 C88 116.9(6) .
C87 C86 C85 121.7(6) .
C88 C86 C85 121.4(6) .
C89 C87 C86 119.7(6) .
C86 C88 C90 118.3(6) .
N18 C89 C87 124.1(6) .
N18 C90 C88 125.0(7) .
N19 C91 C93 123.2(7) .
N19 C92 C94 124.2(7) .
C91 C93 C95 119.0(6) .
C92 C94 C95 118.8(7) .
C93 C95 C94 117.7(6) .
C93 C95 C95 121.1(7) 2_665
C94 C95 C95 121.2(8) 2_665

loop_
_geom_bond_atom_site_label_1
_geom_bond_atom_site_label_2
_geom_bond_distance
_geom_bond_site_symmetry_2
Yb1 O4 2.301(4) .
Yb1 O5 2.308(4) .
Yb1 O1 2.317(5) .
Yb1 O6 2.321(4) .
Yb1 O7 2.341(4) .
Yb1 O3 2.348(4) .
Yb1 O8 2.349(4) .
Yb1 O2 2.352(4) .
Yb2 O16 2.301(4) .
Yb2 O10 2.304(4) .
Yb2 O12 2.323(4) .
Yb2 O13 2.328(4) .
Yb2 O11 2.338(4) .
Yb2 O15 2.339(4) .
Yb2 O9 2.352(4) .
Yb2 O14 2.357(4) .
Yb3 O20 2.304(4) .
Yb3 O18 2.305(4) .
Yb3 O23 2.320(4) .
Yb3 O24 2.326(4) .
Yb3 O22 2.330(4) .
Yb3 O21 2.342(4) .
Yb3 O17 2.344(4) .
Yb3 O19 2.421(4) .
Yb4 O25 2.299(4) .
Yb4 O29 2.315(4) .
Yb4 O30 2.322(4) .
Yb4 O27 2.328(4) .
Yb4 O32 2.329(4) .
Yb4 O31 2.335(4) .
Yb4 O28 2.339(4) .
Yb4 O26 2.352(4) .
O33 O44 1.32(2) 1_445
O44 O33 1.32(2) 1_665
O57 O60 1.50(2) 2_656
O60 O57 1.50(2) 2_656
N1 C1 1.344(8) .
N1 C2 1.349(8) .
N2 C9 1.325(9) .
N2 C10 1.347(9) .
N3 C12 1.332(9) .
N3 C11 1.341(9) .
N4 C19 1.336(8) .
N4 C20 1.342(8) .
N5 C22 1.340(8) .
N5 C21 1.340(9) .
N6 C30 1.334(8) .
N6 C29 1.339(8) .
N7 C32 1.337(8) .
N7 C31 1.351(8) .
N8 C39 1.327(9) .
N8 C40 1.332(9) .
N9 C41 1.329(9) .
N9 C42 1.334(9) .
N10 C50 1.321(9) .
N10 C49 1.332(9) .
N11 C51 1.329(8) .
N11 C52 1.345(8) .
N12 C60 1.323(8) .
N12 C59 1.337(9) .
N13 C71 1.332(9) .
N13 C72 1.348(9) .
N14 C79 1.336(9) .
N14 C80 1.338(9) .
N15 C62 1.327(9) .
N15 C61 1.337(9) .
N16 C69 1.330(9) .
N16 C70 1.340(8) .
N17 C82 1.329(10) .
N17 C81 1.344(9) .
N18 C90 1.320(9) .
N18 C89 1.342(10) .
N19 C92 1.325(9) .
N19 C91 1.351(9) .
C1 C4 1.377(9) .
C2 C3 1.375(8) .
C3 C5 1.402(9) .
C4 C5 1.393(9) .
C5 C6 1.483(8) .
C6 C8 1.388(9) .
C6 C7 1.393(9) .
C7 C9 1.382(9) .
C8 C10 1.371(9) .
C11 C13 1.389(8) .
C12 C14 1.383(8) .
C13 C15 1.388(9) .
C14 C15 1.393(8) .
C15 C16 1.482(8) .
C16 C17 1.391(8) .
C16 C18 1.413(8) .
C17 C19 1.380(8) .
C18 C20 1.376(9) .
C21 C23 1.377(9) .
C22 C24 1.396(8) .
C23 C25 1.394(9) .
C24 C25 1.396(8) .
C25 C26 1.494(8) .
C26 C27 1.390(8) .
C26 C28 1.398(8) .
C27 C29 1.377(8) .
C28 C30 1.385(8) .
C31 C33 1.382(8) .
C32 C34 1.386(8) .
C33 C35 1.402(9) .
C34 C35 1.395(8) .
C35 C36 1.478(8) .
C36 C37 1.369(9) .
C36 C38 1.407(9) .
C37 C39 1.399(9) .
C38 C40 1.385(9) .
C41 C43 1.389(9) .
C42 C44 1.387(8) .
C43 C45 1.392(9) .
C44 C45 1.389(9) .
C45 C46 1.493(8) .
C46 C48 1.370(9) .
C46 C47 1.391(9) .
C47 C49 1.394(8) .
C48 C50 1.397(8) .
C51 C53 1.384(8) .
C52 C54 1.378(8) .
C53 C55 1.395(8) .
C54 C55 1.389(8) .
C55 C56 1.480(8) .
C56 C58 1.395(9) .
C56 C57 1.400(8) .
C57 C59 1.380(8) .
C58 C60 1.380(8) .
C61 C63 1.396(8) .
C62 C64 1.393(8) .
C63 C65 1.397(8) .
C64 C65 1.387(9) .
C65 C66 1.488(8) .
C66 C68 1.387(9) .
C66 C67 1.392(8) .
C67 C69 1.388(8) .
C68 C70 1.376(8) .
C71 C73 1.372(9) .
C72 C74 1.378(8) .
C73 C75 1.392(9) .
C74 C75 1.399(9) .
C75 C76 1.492(8) .
C76 C77 1.378(9) .
C76 C78 1.406(9) .
C77 C79 1.383(9) .
C78 C80 1.377(9) .
C81 C83 1.393(9) .
C82 C84 1.380(10) .
C83 C85 1.406(9) .
C84 C85 1.399(8) .
C85 C86 1.496(8) .
C86 C87 1.398(9) .
C86 C88 1.399(9) .
C87 C89 1.378(9) .
C88 C90 1.401(10) .
C91 C93 1.387(9) .
C92 C94 1.382(10) .
C93 C95 1.394(9) .
C94 C95 1.398(9) .
C95 C95 1.516(13) 2_665
